data_7701105
loop_
_publ_author_name
'Wozniak, Derek I.'
'Hicks, Andrew J.'
'Sabbers, William A.'
'Dobereiner, Graham E.'

_publ_section_title
;
 Imidazolyl-phenyl (IMP) anions: a modular structure for tuning solubility
 and coordinating ability.
;
_journal_issue 37
_journal_name_full 'Dalton transactions (Cambridge, England : 2003)'
_journal_page_first 14138
_journal_page_last 14155
_journal_paper_doi 10.1039/c9dt03511g
_journal_volume 48
_journal_year 2019
_chemical_formula_moiety 'C0.5 H Cl, C12 H13 N3 O'
_chemical_formula_sum 'C12.5 H14 Cl N3 O'
_chemical_formula_weight 257.72
_space_group_crystal_system orthorhombic
_space_group_IT_number 60
_space_group_name_Hall '-P 2n 2ab'
_space_group_name_H-M_alt 'P b c n'
_symmetry_space_group_name_Hall '-P 2n 2ab'
_symmetry_space_group_name_H-M 'P b c n'
_atom_sites_solution_hydrogens mixed
_audit_creation_date 2018-09-27
_audit_creation_method
;
Olex2 1.2
(compiled 2017.08.10 svn.r3458 for OlexSys, GUI svn.r5381)
;
_audit_update_record
;
2019-05-30 deposited with the CCDC.    2019-09-02 downloaded from the CCDC.
;
_cell_angle_alpha 90
_cell_angle_beta 90
_cell_angle_gamma 90
_cell_formula_units_Z 8
_cell_length_a 7.9951(13)
_cell_length_b 14.758(2)
_cell_length_c 21.725(4)
_cell_measurement_reflns_used 5011
_cell_measurement_temperature 100(2)
_cell_measurement_theta_max 27.42
_cell_measurement_theta_min 2.76
_cell_volume 2563.4(7)
_computing_cell_refinement 'SAINT v8.34A (Bruker, 2013)'
_computing_data_reduction 'SAINT v8.34A (Bruker, 2013)'
_computing_molecular_graphics 'Olex2 (Dolomanov et al., 2009)'
_computing_publication_material 'Olex2 (Dolomanov et al., 2009)'
_computing_structure_refinement 'XL (Sheldrick, 2008)'
_diffrn_ambient_temperature 100.1
_diffrn_measured_fraction_theta_full 1.000
_diffrn_measured_fraction_theta_max 0.998
_diffrn_measurement_device_type 'Bruker APEX-II CCD'
_diffrn_measurement_method '\f and \w scans'
_diffrn_radiation_type MoK\a
_diffrn_radiation_wavelength 0.71073
_diffrn_reflns_av_R_equivalents 0.0527
_diffrn_reflns_av_unetI/netI 0.0420
_diffrn_reflns_Laue_measured_fraction_full 1.000
_diffrn_reflns_Laue_measured_fraction_max 0.998
_diffrn_reflns_limit_h_max 9
_diffrn_reflns_limit_h_min -10
_diffrn_reflns_limit_k_max 19
_diffrn_reflns_limit_k_min -16
_diffrn_reflns_limit_l_max 28
_diffrn_reflns_limit_l_min -27
_diffrn_reflns_number 22149
_diffrn_reflns_point_group_measured_fraction_full 1.000
_diffrn_reflns_point_group_measured_fraction_max 0.998
_diffrn_reflns_theta_full 25.242
_diffrn_reflns_theta_max 27.931
_diffrn_reflns_theta_min 1.875
_diffrn_standards_number 0
_exptl_absorpt_coefficient_mu 0.288
_exptl_absorpt_correction_T_max 0.7456
_exptl_absorpt_correction_T_min 0.6384
_exptl_absorpt_correction_type multi-scan
_exptl_absorpt_process_details
'SADABS-2014/5 (Bruker,2014/5) was used for absorption correction. wR2(int) was 0.0730 before and 0.0610 after correction. The Ratio of minimum to maximum transmission is 0.8562. The \l/2 correction factor is 0.00150.'
_exptl_crystal_colour 'clear colourless'
_exptl_crystal_colour_lustre clear
_exptl_crystal_colour_primary colourless
_exptl_crystal_density_diffrn 1.336
_exptl_crystal_description plate
_exptl_crystal_F_000 1080
_exptl_crystal_size_max 0.317
_exptl_crystal_size_mid 0.31
_exptl_crystal_size_min 0.038
_refine_diff_density_max 0.292
_refine_diff_density_min -0.328
_refine_diff_density_rms 0.062
_refine_ls_extinction_method none
_refine_ls_goodness_of_fit_ref 1.197
_refine_ls_hydrogen_treatment mixed
_refine_ls_matrix_type full
_refine_ls_number_parameters 165
_refine_ls_number_reflns 3076
_refine_ls_number_restraints 0
_refine_ls_restrained_S_all 1.197
_refine_ls_R_factor_all 0.0884
_refine_ls_R_factor_gt 0.0663
_refine_ls_shift/su_max 0.000
_refine_ls_shift/su_mean 0.000
_refine_ls_structure_factor_coef Fsqd
_refine_ls_weighting_details 'w=1/[\s^2^(Fo^2^)+(0.0226P)^2^+4.3563P] where P=(Fo^2^+2Fc^2^)/3'
_refine_ls_weighting_scheme calc
_refine_ls_wR_factor_gt 0.1396
_refine_ls_wR_factor_ref 0.1469
_reflns_Friedel_coverage 0.000
_reflns_number_gt 2354
_reflns_number_total 3076
_reflns_threshold_expression 'I > 2\s(I)'
_cod_data_source_file c9dt03511g3.cif
_cod_data_source_block mo_5916_0m_a
_cod_depositor_comments 'Adding full bibliography for 7701086--7701108.cif.'
_cod_original_formula_sum 'C12.50 H14 Cl N3 O'
_cod_database_code 7701105
_shelx_shelxl_version_number 2014/7
_shelx_space_group_comment
;
The symmetry employed for this shelxl refinement is uniquely defined
by the following loop, which should always be used as a source of
symmetry information in preference to the above space-group names.
They are only intended as comments.
;
_shelx_estimated_absorpt_t_max 0.989
_shelx_estimated_absorpt_t_min 0.914
_olex2_refinement_description
;
1. Fixed Uiso
 At 1.2 times of:
  All C(H) groups, All C(H,H) groups
 At 1.5 times of:
  All C(H,H,H) groups
2. Others
 Fixed Sof: H13A(0.5) H13B(0.5)
3.a Secondary CH2 refined with riding coordinates:
 C13(H13A,H13B)
3.b Aromatic/amide H refined with riding coordinates:
 C8(H8), C9(H9), C6(H6), C5(H5), C1(H1), C2(H2A)
3.c Idealised Me refined as rotating group:
 C12(H12A,H12B,H12C), C11(H11A,H11B,H11C)
;
_olex2_submission_special_instructions 'No special instructions were received'

loop_
_space_group_symop_operation_xyz
'x, y, z'
'-x+1/2, -y+1/2, z+1/2'
'-x, y, -z+1/2'
'x+1/2, -y+1/2, -z'
'-x, -y, -z'
'x-1/2, y-1/2, -z-1/2'
'x, -y, z-1/2'
'-x-1/2, y-1/2, z'

loop_
_atom_site_label
_atom_site_type_symbol
_atom_site_fract_x
_atom_site_fract_y
_atom_site_fract_z
_atom_site_U_iso_or_equiv
_atom_site_adp_type
_atom_site_occupancy
_atom_site_site_symmetry_order
_atom_site_calc_flag
_atom_site_refinement_flags_posn
_atom_site_refinement_flags_adp
_atom_site_refinement_flags_occupancy
Cl1 Cl 0.68259(12) 0.80027(5) 0.74960(4) 0.0489(3) Uani 1 1 d . . .
O1 O 0.3204(3) 0.97655(11) 0.45502(9) 0.0318(5) Uani 1 1 d . . .
N2 N 0.3439(3) 0.50928(14) 0.56587(10) 0.0264(5) Uani 1 1 d . . .
N3 N 0.4439(3) 0.91368(14) 0.37228(10) 0.0262(5) Uani 1 1 d . . .
N1 N 0.4798(4) 0.58767(15) 0.63759(11) 0.0336(6) Uani 1 1 d . . .
C4 C 0.4131(3) 0.66978(16) 0.54135(12) 0.0214(5) Uani 1 1 d . . .
C10 C 0.3894(3) 0.91016(16) 0.43057(12) 0.0232(5) Uani 1 1 d . . .
C3 C 0.4153(4) 0.59011(16) 0.58155(12) 0.0229(5) Uani 1 1 d . . .
C8 C 0.3675(4) 0.74007(16) 0.44268(12) 0.0244(6) Uani 1 1 d . . .
H8 H 0.3378 0.7347 0.4005 0.029 Uiso 1 1 calc R . .
C9 C 0.3714(4) 0.66357(16) 0.47966(12) 0.0255(6) Uani 1 1 d . . .
H9 H 0.3451 0.6061 0.4624 0.031 Uiso 1 1 calc R . .
C7 C 0.4069(3) 0.82471(16) 0.46688(12) 0.0211(5) Uani 1 1 d . . .
C6 C 0.4485(4) 0.83122(17) 0.52879(12) 0.0267(6) Uani 1 1 d . . .
H6 H 0.4742 0.8887 0.5461 0.032 Uiso 1 1 calc R . .
C5 C 0.4529(4) 0.75487(17) 0.56544(12) 0.0257(6) Uani 1 1 d . . .
H5 H 0.4833 0.7602 0.6076 0.031 Uiso 1 1 calc R . .
C12 C 0.5535(4) 0.84780(19) 0.34322(13) 0.0311(6) Uani 1 1 d . . .
H12A H 0.5956 0.8055 0.3744 0.047 Uiso 1 1 calc GR . .
H12B H 0.6479 0.8793 0.3239 0.047 Uiso 1 1 calc GR . .
H12C H 0.4911 0.8142 0.3118 0.047 Uiso 1 1 calc GR . .
C1 C 0.3648(4) 0.45233(18) 0.61494(13) 0.0347(7) Uani 1 1 d . . .
H1 H 0.3286 0.3912 0.6181 0.042 Uiso 1 1 calc R . .
C2 C 0.4477(5) 0.5008(2) 0.65807(14) 0.0407(8) Uani 1 1 d . . .
H2A H 0.4795 0.4781 0.6973 0.049 Uiso 1 1 calc R . .
C11 C 0.4058(4) 0.99339(19) 0.33482(14) 0.0369(7) Uani 1 1 d . . .
H11A H 0.3196 1.0297 0.3553 0.055 Uiso 1 1 calc GR . .
H11B H 0.3650 0.9740 0.2944 0.055 Uiso 1 1 calc GR . .
H11C H 0.5072 1.0299 0.3297 0.055 Uiso 1 1 calc GR . .
C13 C 0.5000 0.7322(3) 0.7500 0.0395(11) Uani 1 2 d S T P
H13A H 0.4994 0.6928 0.7131 0.047 Uiso 0.5 1 calc R . .
H13B H 0.5006 0.6928 0.7869 0.047 Uiso 0.5 1 calc R . .
H2 H 0.294(4) 0.495(2) 0.5300(15) 0.038(9) Uiso 1 1 d . . .

loop_
_atom_site_aniso_label
_atom_site_aniso_U_11
_atom_site_aniso_U_22
_atom_site_aniso_U_33
_atom_site_aniso_U_23
_atom_site_aniso_U_13
_atom_site_aniso_U_12
Cl1 0.0587(5) 0.0327(4) 0.0553(5) 0.0045(4) -0.0074(4) 0.0068(4)
O1 0.0535(14) 0.0123(8) 0.0295(10) -0.0004(7) 0.0090(10) 0.0058(9)
N2 0.0446(15) 0.0125(9) 0.0221(11) 0.0020(8) -0.0049(11) -0.0004(10)
N3 0.0356(13) 0.0163(10) 0.0267(11) 0.0019(9) 0.0072(10) 0.0034(9)
N1 0.0558(17) 0.0209(11) 0.0242(12) -0.0010(9) -0.0057(11) 0.0036(12)
C4 0.0235(13) 0.0152(11) 0.0255(13) -0.0006(10) 0.0009(10) 0.0002(10)
C10 0.0281(14) 0.0143(11) 0.0273(13) -0.0003(10) 0.0039(11) -0.0017(10)
C3 0.0318(15) 0.0134(11) 0.0237(13) -0.0027(10) -0.0007(11) 0.0021(11)
C8 0.0338(16) 0.0158(11) 0.0235(13) -0.0004(10) -0.0018(11) -0.0031(11)
C9 0.0368(16) 0.0122(11) 0.0274(13) -0.0013(10) -0.0038(12) -0.0030(11)
C7 0.0250(14) 0.0120(10) 0.0263(13) 0.0017(9) 0.0031(10) 0.0000(10)
C6 0.0386(17) 0.0142(11) 0.0274(14) -0.0033(10) 0.0025(12) -0.0046(11)
C5 0.0364(16) 0.0193(12) 0.0213(13) -0.0020(10) -0.0025(11) -0.0024(11)
C12 0.0386(17) 0.0257(13) 0.0289(14) -0.0005(11) 0.0073(13) 0.0066(12)
C1 0.062(2) 0.0160(12) 0.0264(14) 0.0042(10) -0.0023(14) 0.0046(13)
C2 0.076(3) 0.0219(13) 0.0242(14) 0.0034(12) -0.0076(15) 0.0071(15)
C11 0.059(2) 0.0222(13) 0.0297(15) 0.0080(12) 0.0105(15) 0.0056(14)
C13 0.075(3) 0.0157(16) 0.027(2) 0.000 -0.007(2) 0.000

loop_
_atom_type_symbol
_atom_type_description
_atom_type_scat_dispersion_real
_atom_type_scat_dispersion_imag
_atom_type_scat_source
C C 0.0033 0.0016 'International Tables Vol C Tables 4.2.6.8 and 6.1.1.4'
H H 0.0000 0.0000 'International Tables Vol C Tables 4.2.6.8 and 6.1.1.4'
Cl Cl 0.1484 0.1585 'International Tables Vol C Tables 4.2.6.8 and 6.1.1.4'
N N 0.0061 0.0033 'International Tables Vol C Tables 4.2.6.8 and 6.1.1.4'
O O 0.0106 0.0060 'International Tables Vol C Tables 4.2.6.8 and 6.1.1.4'

loop_
_geom_angle_atom_site_label_1
_geom_angle_atom_site_label_2
_geom_angle_atom_site_label_3
_geom_angle
_geom_angle_site_symmetry_1
C3 N2 C1 106.9(2) .
C10 N3 C12 125.5(2) .
C10 N3 C11 119.3(2) .
C12 N3 C11 115.0(2) .
C3 N1 C2 104.4(2) .
C9 C4 C3 121.8(2) .
C9 C4 C5 118.5(2) .
C5 C4 C3 119.7(2) .
O1 C10 N3 121.1(2) .
O1 C10 C7 118.8(2) .
N3 C10 C7 120.1(2) .
N2 C3 C4 123.2(2) .
N1 C3 N2 111.6(2) .
N1 C3 C4 125.1(2) .
C9 C8 C7 120.5(2) .
C4 C9 C8 120.8(2) .
C8 C7 C10 122.5(2) .
C6 C7 C10 118.4(2) .
C6 C7 C8 118.8(2) .
C5 C6 C7 120.5(2) .
C6 C5 C4 120.8(2) .
C2 C1 N2 105.9(2) .
C1 C2 N1 111.1(3) .
Cl1 C13 Cl1 110.9(2) 3_656

loop_
_geom_bond_atom_site_label_1
_geom_bond_atom_site_label_2
_geom_bond_distance
_geom_bond_site_symmetry_2
Cl1 C13 1.772(2) .
O1 C10 1.244(3) .
N2 C3 1.366(3) .
N2 C1 1.368(3) .
N3 C10 1.340(3) .
N3 C12 1.454(3) .
N3 C11 1.462(3) .
N1 C3 1.323(3) .
N1 C2 1.381(4) .
C4 C3 1.465(3) .
C4 C9 1.384(4) .
C4 C5 1.397(3) .
C10 C7 1.494(3) .
C8 C9 1.386(3) .
C8 C7 1.391(3) .
C7 C6 1.389(4) .
C6 C5 1.380(4) .
C1 C2 1.352(4) .
C13 Cl1 1.772(2) 3_656
